data_1563913
loop_
_publ_author_name
'Singh, Puspendra'
'Gupta, Anand K.'
'Sharma, Sagar'
'Singh, Harkesh B.'
'Butcher, Ray J.'

_publ_section_title
;
 Synthesis and characterization of N,N&#x2032;,C-bound organotellurium(IV)
 and organomercury(II) derivatives
;
_journal_name_full 'Inorganica Chimica Acta'
_journal_page_first 218
_journal_page_last 228
_journal_paper_doi 10.1016/j.ica.2018.08.016
_journal_volume 483
_journal_year 2018
_chemical_formula_moiety 'C12 H19 Hg N5'
_chemical_formula_sum 'C12 H19 Hg N5'
_chemical_formula_weight 433.91
_space_group_crystal_system triclinic
_space_group_IT_number 2
_space_group_name_Hall '-P 1'
_space_group_name_H-M_alt 'P -1'
_atom_sites_solution_hydrogens geom
_audit_creation_method SHELXL-2017/1
_cell_angle_alpha 89.764(7)
_cell_angle_beta 69.016(7)
_cell_angle_gamma 79.020(7)
_cell_formula_units_Z 2
_cell_length_a 9.2245(7)
_cell_length_b 9.4152(8)
_cell_length_c 9.4569(7)
_cell_measurement_reflns_used 2822
_cell_measurement_temperature 296(2)
_cell_measurement_theta_max 75.3560
_cell_measurement_theta_min 4.7580
_cell_volume 750.98(11)
_computing_cell_refinement 'CrysAlisPro 1.171.38.46 (Rigaku OD, 2015)'
_computing_data_collection 'CrysAlisPro 1.171.38.46 (Rigaku OD, 2015)'
_computing_data_reduction 'CrysAlisPro 1.171.38.46 (Rigaku OD, 2015)'
_computing_molecular_graphics 'SHELXTL (Sheldrick, 2008)'
_computing_publication_material 'SHELXTL (Sheldrick, 2008)'
_computing_structure_refinement 'SHELXL-2017/1 (Sheldrick, 2015)'
_computing_structure_solution 'SHELXT (Sheldrick, 2015)'
_diffrn_ambient_temperature 296(2)
_diffrn_detector_area_resol_mean 10.5081
_diffrn_measured_fraction_theta_full 1.000
_diffrn_measured_fraction_theta_max 0.964
_diffrn_measurement_device_type 'Xcalibur, Ruby, Gemini'
_diffrn_measurement_method '\w scans'
_diffrn_radiation_type CuK\a
_diffrn_radiation_wavelength 1.54184
_diffrn_reflns_av_R_equivalents 0.0358
_diffrn_reflns_av_unetI/netI 0.0505
_diffrn_reflns_Laue_measured_fraction_full 1.000
_diffrn_reflns_Laue_measured_fraction_max 0.964
_diffrn_reflns_limit_h_max 6
_diffrn_reflns_limit_h_min -11
_diffrn_reflns_limit_k_max 11
_diffrn_reflns_limit_k_min -11
_diffrn_reflns_limit_l_max 11
_diffrn_reflns_limit_l_min -11
_diffrn_reflns_number 4926
_diffrn_reflns_point_group_measured_fraction_full 1.000
_diffrn_reflns_point_group_measured_fraction_max 0.964
_diffrn_reflns_theta_full 67.684
_diffrn_reflns_theta_max 75.573
_diffrn_reflns_theta_min 4.796
_diffrn_source 'fine-focus sealed X-ray tube'
_exptl_absorpt_coefficient_mu 18.311
_exptl_absorpt_correction_T_max 0.510
_exptl_absorpt_correction_T_min 0.062
_exptl_absorpt_correction_type analytical
_exptl_absorpt_process_details
;
CrysAlisPro 1.171.38.46 (Rigaku Oxford Diffraction, 2015)
Analytical numeric absorption correction using a multifaceted crystal
model based on expressions derived by R.C. Clark & J.S. Reid.
(Clark, R. C. & Reid, J. S. (1995). Acta Cryst. A51, 887-897)
Empirical absorption correction using spherical harmonics,
 implemented in SCALE3 ABSPACK scaling algorithm.
;
_exptl_crystal_colour colorless
_exptl_crystal_density_diffrn 1.919
_exptl_crystal_description plate
_exptl_crystal_F_000 412
_exptl_crystal_size_max 0.638
_exptl_crystal_size_mid 0.129
_exptl_crystal_size_min 0.044
_refine_diff_density_max 0.898
_refine_diff_density_min -0.802
_refine_diff_density_rms 0.116
_refine_ls_extinction_coef .
_refine_ls_extinction_method none
_refine_ls_goodness_of_fit_ref 1.030
_refine_ls_hydrogen_treatment constr
_refine_ls_matrix_type full
_refine_ls_number_parameters 166
_refine_ls_number_reflns 3012
_refine_ls_number_restraints 0
_refine_ls_restrained_S_all 1.030
_refine_ls_R_factor_all 0.0415
_refine_ls_R_factor_gt 0.0333
_refine_ls_shift/su_max 0.000
_refine_ls_shift/su_mean 0.000
_refine_ls_structure_factor_coef Fsqd
_refine_ls_weighting_details 'w=1/[\s^2^(Fo^2^)+(0.0256P)^2^] where P=(Fo^2^+2Fc^2^)/3'
_refine_ls_weighting_scheme calc
_refine_ls_wR_factor_gt 0.0729
_refine_ls_wR_factor_ref 0.0782
_reflns_Friedel_coverage 0.000
_reflns_Friedel_fraction_full .
_reflns_Friedel_fraction_max .
_reflns_number_gt 2615
_reflns_number_total 3012
_reflns_threshold_expression 'I > 2\s(I)'
_cod_data_source_file ICA-2018-483-218.cif
_cod_data_source_block 33
_cod_original_cell_volume 750.99(11)
_cod_database_code 1563913
_shelx_shelxl_version_number 2017/1
_shelx_space_group_comment
;
The symmetry employed for this shelxl refinement is uniquely defined
by the following loop, which should always be used as a source of
symmetry information in preference to the above space-group names.
They are only intended as comments.
;

loop_
_space_group_symop_operation_xyz
'x, y, z'
'-x, -y, -z'

loop_
_atom_site_label
_atom_site_type_symbol
_atom_site_fract_x
_atom_site_fract_y
_atom_site_fract_z
_atom_site_U_iso_or_equiv
_atom_site_adp_type
_atom_site_occupancy
_atom_site_site_symmetry_order
_atom_site_calc_flag
_atom_site_refinement_flags_posn
_atom_site_refinement_flags_adp
_atom_site_refinement_flags_occupancy
_atom_site_disorder_assembly
_atom_site_disorder_group
Hg Hg 0.66004(4) 0.55122(3) 0.57236(3) 0.06147(10) Uani 1 1 d . . . . .
N1 N 0.7390(7) 0.6733(6) 0.7796(6) 0.0644(14) Uani 1 1 d . . . . .
N2 N 0.4218(7) 0.7672(6) 0.7384(6) 0.0618(13) Uani 1 1 d . . . . .
N3 N 0.5096(9) 0.4074(7) 0.6752(10) 0.093(2) Uani 1 1 d . . . . .
N4 N 0.5481(8) 0.3001(7) 0.7101(7) 0.0704(15) Uani 1 1 d . . . . .
N5 N 0.5726(11) 0.1845(9) 0.7541(10) 0.105(3) Uani 1 1 d . . . . .
C1 C 0.8231(8) 0.6706(7) 0.4500(8) 0.0629(16) Uani 1 1 d . . . . .
C2 C 0.8422(9) 0.7006(9) 0.2999(9) 0.076(2) Uani 1 1 d . . . . .
H2A H 0.782254 0.665135 0.252717 0.091 Uiso 1 1 calc R U . . .
C3 C 0.9513(11) 0.7840(11) 0.2219(11) 0.098(3) Uani 1 1 d . . . . .
H3A H 0.965027 0.804052 0.122086 0.117 Uiso 1 1 calc R U . . .
C4 C 1.0390(11) 0.8365(11) 0.2931(13) 0.102(3) Uani 1 1 d . . . . .
H4A H 1.112235 0.891895 0.241089 0.123 Uiso 1 1 calc R U . . .
C5 C 1.0185(10) 0.8073(9) 0.4413(13) 0.092(3) Uani 1 1 d . . . . .
H5A H 1.077977 0.843629 0.488431 0.110 Uiso 1 1 calc R U . . .
C6 C 0.9106(9) 0.7245(8) 0.5207(9) 0.0681(18) Uani 1 1 d . . . . .
C7 C 0.8960(9) 0.6881(9) 0.6808(10) 0.079(2) Uani 1 1 d . . . . .
H7A H 0.969703 0.598034 0.675545 0.095 Uiso 1 1 calc R U . . .
H7B H 0.927553 0.763538 0.725887 0.095 Uiso 1 1 calc R U . . .
C8 C 0.7443(12) 0.5876(10) 0.9098(11) 0.107(3) Uani 1 1 d . . . . .
H8A H 0.809555 0.623021 0.955279 0.160 Uiso 1 1 calc R U . . .
H8B H 0.787976 0.487468 0.875014 0.160 Uiso 1 1 calc R U . . .
H8C H 0.638965 0.596585 0.983446 0.160 Uiso 1 1 calc R U . . .
C9 C 0.6321(9) 0.8150(8) 0.8280(9) 0.0725(19) Uani 1 1 d . . . . .
H9A H 0.660282 0.879575 0.746807 0.087 Uiso 1 1 calc R U . . .
H9B H 0.645483 0.856156 0.915314 0.087 Uiso 1 1 calc R U . . .
C10 C 0.4593(9) 0.8051(9) 0.8693(8) 0.074(2) Uani 1 1 d . . . . .
H10A H 0.434605 0.732639 0.942739 0.089 Uiso 1 1 calc R U . . .
H10B H 0.392636 0.897574 0.917032 0.089 Uiso 1 1 calc R U . . .
C11 C 0.4234(10) 0.8876(8) 0.6389(9) 0.085(2) Uani 1 1 d . . . . .
H11A H 0.351856 0.972842 0.696714 0.128 Uiso 1 1 calc R U . . .
H11B H 0.390732 0.862193 0.558409 0.128 Uiso 1 1 calc R U . . .
H11C H 0.528691 0.906493 0.596666 0.128 Uiso 1 1 calc R U . . .
C12 C 0.2683(9) 0.7261(10) 0.7904(10) 0.088(2) Uani 1 1 d . . . . .
H12A H 0.187944 0.807224 0.846727 0.131 Uiso 1 1 calc R U . . .
H12B H 0.269470 0.646784 0.854322 0.131 Uiso 1 1 calc R U . . .
H12C H 0.245937 0.697096 0.704392 0.131 Uiso 1 1 calc R U . . .

loop_
_atom_site_aniso_label
_atom_site_aniso_U_11
_atom_site_aniso_U_22
_atom_site_aniso_U_33
_atom_site_aniso_U_23
_atom_site_aniso_U_13
_atom_site_aniso_U_12
Hg 0.06433(18) 0.05365(16) 0.06714(16) -0.00150(11) -0.02292(13) -0.01546(12)
N1 0.063(4) 0.065(3) 0.064(3) 0.002(3) -0.029(3) 0.000(3)
N2 0.060(3) 0.064(3) 0.060(3) 0.009(3) -0.021(3) -0.009(3)
N3 0.081(5) 0.062(4) 0.139(7) 0.014(4) -0.031(5) -0.040(4)
N4 0.076(4) 0.069(4) 0.072(4) 0.004(3) -0.028(3) -0.028(3)
N5 0.124(7) 0.089(5) 0.119(6) 0.033(5) -0.057(6) -0.040(5)
C1 0.056(4) 0.051(3) 0.072(4) 0.001(3) -0.014(3) -0.007(3)
C2 0.058(4) 0.088(5) 0.071(4) 0.001(4) -0.013(4) -0.013(4)
C3 0.073(6) 0.103(7) 0.083(5) 0.023(5) 0.002(5) -0.001(5)
C4 0.071(6) 0.092(6) 0.130(9) 0.029(6) -0.014(6) -0.026(5)
C5 0.065(5) 0.081(6) 0.129(8) 0.010(5) -0.034(5) -0.019(4)
C6 0.058(4) 0.057(4) 0.089(5) 0.002(3) -0.027(4) -0.013(3)
C7 0.065(5) 0.076(5) 0.104(6) -0.008(4) -0.043(5) -0.004(4)
C8 0.122(8) 0.103(7) 0.091(6) 0.020(5) -0.049(6) 0.006(6)
C9 0.079(5) 0.064(4) 0.075(4) -0.013(3) -0.035(4) -0.002(4)
C10 0.075(5) 0.074(5) 0.067(4) -0.011(3) -0.024(4) -0.002(4)
C11 0.100(7) 0.074(5) 0.082(5) 0.020(4) -0.042(5) -0.002(4)
C12 0.060(5) 0.099(6) 0.096(6) 0.010(5) -0.018(4) -0.020(4)

loop_
_atom_type_symbol
_atom_type_description
_atom_type_scat_dispersion_real
_atom_type_scat_dispersion_imag
_atom_type_scat_source
C C 0.0181 0.0091 'International Tables Vol C Tables 4.2.6.8 and 6.1.1.4'
H H 0.0000 0.0000 'International Tables Vol C Tables 4.2.6.8 and 6.1.1.4'
N N 0.0311 0.0180 'International Tables Vol C Tables 4.2.6.8 and 6.1.1.4'
Hg Hg -4.2923 7.6849 'International Tables Vol C Tables 4.2.6.8 and 6.1.1.4'

loop_
_geom_angle_atom_site_label_1
_geom_angle_atom_site_label_2
_geom_angle_atom_site_label_3
_geom_angle
_geom_angle_site_symmetry_1
_geom_angle_site_symmetry_3
C1 Hg N3 172.6(3) . .
C1 Hg N1 75.6(2) . .
N3 Hg N1 109.6(3) . .
C1 Hg N2 100.0(2) . .
N3 Hg N2 86.9(2) . .
N1 Hg N2 69.52(17) . .
C7 N1 C9 111.2(6) . .
C7 N1 C8 111.6(6) . .
C9 N1 C8 112.2(6) . .
C7 N1 Hg 97.3(4) . .
C9 N1 Hg 106.8(4) . .
C8 N1 Hg 116.8(5) . .
C12 N2 C10 109.5(6) . .
C12 N2 C11 110.5(6) . .
C10 N2 C11 111.5(6) . .
C12 N2 Hg 113.0(5) . .
C10 N2 Hg 106.6(4) . .
C11 N2 Hg 105.7(4) . .
N4 N3 Hg 125.0(7) . .
N3 N4 N5 172.9(9) . .
C6 C1 C2 120.3(7) . .
C6 C1 Hg 118.5(6) . .
C2 C1 Hg 121.3(6) . .
C3 C2 C1 119.6(9) . .
C3 C2 H2A 120.2 . .
C1 C2 H2A 120.2 . .
C4 C3 C2 119.7(9) . .
C4 C3 H3A 120.1 . .
C2 C3 H3A 120.1 . .
C3 C4 C5 120.3(9) . .
C3 C4 H4A 119.9 . .
C5 C4 H4A 119.9 . .
C4 C5 C6 120.9(9) . .
C4 C5 H5A 119.6 . .
C6 C5 H5A 119.6 . .
C1 C6 C5 119.3(8) . .
C1 C6 C7 120.9(7) . .
C5 C6 C7 119.8(8) . .
N1 C7 C6 114.9(6) . .
N1 C7 H7A 108.5 . .
C6 C7 H7A 108.5 . .
N1 C7 H7B 108.5 . .
C6 C7 H7B 108.5 . .
H7A C7 H7B 107.5 . .
N1 C8 H8A 109.5 . .
N1 C8 H8B 109.5 . .
H8A C8 H8B 109.5 . .
N1 C8 H8C 109.5 . .
H8A C8 H8C 109.5 . .
H8B C8 H8C 109.5 . .
N1 C9 C10 112.2(6) . .
N1 C9 H9A 109.2 . .
C10 C9 H9A 109.2 . .
N1 C9 H9B 109.2 . .
C10 C9 H9B 109.2 . .
H9A C9 H9B 107.9 . .
N2 C10 C9 113.1(6) . .
N2 C10 H10A 109.0 . .
C9 C10 H10A 109.0 . .
N2 C10 H10B 109.0 . .
C9 C10 H10B 109.0 . .
H10A C10 H10B 107.8 . .
N2 C11 H11A 109.5 . .
N2 C11 H11B 109.5 . .
H11A C11 H11B 109.5 . .
N2 C11 H11C 109.5 . .
H11A C11 H11C 109.5 . .
H11B C11 H11C 109.5 . .
N2 C12 H12A 109.5 . .
N2 C12 H12B 109.5 . .
H12A C12 H12B 109.5 . .
N2 C12 H12C 109.5 . .
H12A C12 H12C 109.5 . .
H12B C12 H12C 109.5 . .

loop_
_geom_bond_atom_site_label_1
_geom_bond_atom_site_label_2
_geom_bond_distance
_geom_bond_site_symmetry_2
Hg C1 2.062(7) .
Hg N3 2.108(6) .
Hg N1 2.656(6) .
Hg N2 2.699(6) .
N1 C7 1.448(9) .
N1 C9 1.463(8) .
N1 C8 1.480(9) .
N2 C12 1.451(9) .
N2 C10 1.461(9) .
N2 C11 1.469(8) .
N3 N4 1.096(9) .
N4 N5 1.173(9) .
C1 C6 1.379(10) .
C1 C2 1.400(10) .
C2 C3 1.392(11) .
C2 H2A 0.9300 .
C3 C4 1.377(14) .
C3 H3A 0.9300 .
C4 C5 1.379(14) .
C4 H4A 0.9300 .
C5 C6 1.385(11) .
C5 H5A 0.9300 .
C6 C7 1.515(11) .
C7 H7A 0.9700 .
C7 H7B 0.9700 .
C8 H8A 0.9600 .
C8 H8B 0.9600 .
C8 H8C 0.9600 .
C9 C10 1.521(10) .
C9 H9A 0.9700 .
C9 H9B 0.9700 .
C10 H10A 0.9700 .
C10 H10B 0.9700 .
C11 H11A 0.9600 .
C11 H11B 0.9600 .
C11 H11C 0.9600 .
C12 H12A 0.9600 .
C12 H12B 0.9600 .
C12 H12C 0.9600 .

loop_
_geom_torsion_atom_site_label_1
_geom_torsion_atom_site_label_2
_geom_torsion_atom_site_label_3
_geom_torsion_atom_site_label_4
_geom_torsion
_geom_torsion_site_symmetry_1
_geom_torsion_site_symmetry_2
_geom_torsion_site_symmetry_3
_geom_torsion_site_symmetry_4
C6 C1 C2 C3 0.7(12) . . . .
Hg C1 C2 C3 178.8(6) . . . .
C1 C2 C3 C4 -0.3(13) . . . .
C2 C3 C4 C5 -0.2(15) . . . .
C3 C4 C5 C6 0.3(15) . . . .
C2 C1 C6 C5 -0.6(11) . . . .
Hg C1 C6 C5 -178.8(6) . . . .
C2 C1 C6 C7 -177.6(7) . . . .
Hg C1 C6 C7 4.3(9) . . . .
C4 C5 C6 C1 0.2(13) . . . .
C4 C5 C6 C7 177.1(8) . . . .
C9 N1 C7 C6 -74.9(8) . . . .
C8 N1 C7 C6 158.9(7) . . . .
Hg N1 C7 C6 36.3(7) . . . .
C1 C6 C7 N1 -34.4(10) . . . .
C5 C6 C7 N1 148.7(7) . . . .
C7 N1 C9 C10 154.6(6) . . . .
C8 N1 C9 C10 -79.7(8) . . . .
Hg N1 C9 C10 49.6(7) . . . .
C12 N2 C10 C9 166.4(7) . . . .
C11 N2 C10 C9 -71.0(8) . . . .
Hg N2 C10 C9 43.9(7) . . . .
N1 C9 C10 N2 -68.5(8) . . . .
